data_7114031
loop_
_publ_author_name
'Baudron, St\'ephane A.'
'Deluzet, Andr\'e'
'Boubekeur, Kamal'
'Batail, Patrick'

_publ_section_title
;
 Jahn-Teller distortion of the open-shell 23-electron chalcogenide
 rhenium cluster cores in crystals of the series, 
{[Re~6~Q~8~]^3+^(X^-^)~6~}^3-^ (Q = S, Se; X = Cl, CN)
;
_journal_issue 18
_journal_name_full 'Chemical Communications'
_journal_page_first 2124
_journal_page_last 2125
_journal_paper_doi 10.1039/b205241e
_journal_year 2002
_chemical_formula_moiety '(N(C4H9)4)3 [Re6S8Cl6]'
_chemical_formula_sum 'C48 H108 Cl6 N3 Re6 S8'
_chemical_formula_weight 2313.75
_chemical_name_common (TBA)3[Re6S8Cl6]
_chemical_name_systematic
; 
tris (tetrabutylammonium)(octa-\m~eq~3-sulfido-hexachloro-octahedro-
rhenate(IV)pentarhenate(III))
;
_space_group_IT_number 2
_symmetry_cell_setting triclinic
_symmetry_space_group_name_Hall '-P 1'
_symmetry_space_group_name_H-M 'P -1'
_atom_sites_solution_hydrogens geom
_atom_sites_solution_primary direct
_atom_sites_solution_secondary difmap
_audit_creation_method SHELXL-97
_cell_angle_alpha 96.07(3)
_cell_angle_beta 106.44(3)
_cell_angle_gamma 103.89(3)
_cell_formula_units_Z 2
_cell_length_a 12.422(3)
_cell_length_b 17.341(4)
_cell_length_c 18.197(4)
_cell_measurement_reflns_used 8000
_cell_measurement_temperature 150(2)
_cell_measurement_theta_max 26.05
_cell_measurement_theta_min 1.65
_cell_volume 3585.6(17)
_computing_cell_refinement 'SELECT (Stoe IPDS)'
_computing_data_collection 'EXPOSE (Stoe IPDS)'
_computing_data_reduction 'INTEGRATE (Stoe IPDS)'
_computing_molecular_graphics 'DIAMOND (Brandenburg, 1999)'
_computing_publication_material 'SHELXL-97 (Sheldrick, 1997)'
_computing_structure_refinement 'SHELXL-97 (Sheldrick, 1997)'
_computing_structure_solution 'SHELXS-97 (Sheldrick, 1990)'
_diffrn_ambient_temperature 293(2)
_diffrn_detector_area_resol_mean 6.66
_diffrn_measured_fraction_theta_full 0.998
_diffrn_measured_fraction_theta_max 0.998
_diffrn_measurement_device_type 'Stoe IPDS'
_diffrn_measurement_method 'Oscillation, \D\f==1.2%'
_diffrn_radiation_detector 'area detector'
_diffrn_radiation_monochromator graphite
_diffrn_radiation_source 'fine-focus sealed tube'
_diffrn_radiation_type MoK\a
_diffrn_radiation_wavelength 0.71073
_diffrn_reflns_av_R_equivalents 0.0402
_diffrn_reflns_av_sigmaI/netI 0.0686
_diffrn_reflns_limit_h_max 14
_diffrn_reflns_limit_h_min -15
_diffrn_reflns_limit_k_max 20
_diffrn_reflns_limit_k_min -21
_diffrn_reflns_limit_l_max 22
_diffrn_reflns_limit_l_min 0
_diffrn_reflns_number 13792
_diffrn_reflns_theta_full 25.82
_diffrn_reflns_theta_max 25.82
_diffrn_reflns_theta_min 1.80
_diffrn_standards_decay_% 0
_exptl_absorpt_coefficient_mu 10.576
_exptl_absorpt_correction_T_max 0.7324
_exptl_absorpt_correction_T_min 0.0629
_exptl_absorpt_correction_type numerical
_exptl_absorpt_process_details 'FACEIT (Stoe IPDS)'
_exptl_crystal_colour red
_exptl_crystal_density_diffrn 2.143
_exptl_crystal_density_meas ?
_exptl_crystal_density_method 'not measured'
_exptl_crystal_description plate
_exptl_crystal_F_000 2194
_exptl_crystal_size_max 0.52
_exptl_crystal_size_mid 0.26
_exptl_crystal_size_min 0.03
_refine_diff_density_max 3.312
_refine_diff_density_min -3.743
_refine_diff_density_rms 0.342
_refine_ls_extinction_method none
_refine_ls_goodness_of_fit_ref 0.889
_refine_ls_hydrogen_treatment mixed
_refine_ls_matrix_type full
_refine_ls_number_parameters 640
_refine_ls_number_reflns 13792
_refine_ls_number_restraints 0
_refine_ls_restrained_S_all 0.889
_refine_ls_R_factor_all 0.0492
_refine_ls_R_factor_gt 0.0381
_refine_ls_shift/su_max 0.000
_refine_ls_shift/su_mean 0.000
_refine_ls_structure_factor_coef Fsqd
_refine_ls_weighting_details 'calc w==1/[\s^2^(Fo^2^)+(0.0873P)^2^+0.0000P] where P==(Fo^2^+2Fc^2^)/3'
_refine_ls_weighting_scheme calc
_refine_ls_wR_factor_gt 0.0942
_refine_ls_wR_factor_ref 0.1076
_reflns_number_gt 10165
_reflns_number_total 13792
_reflns_threshold_expression >2sigma(I)
_cod_data_source_file b205241e.txt
_cod_data_source_block test3
_cod_depositor_comments
;
The following automatic conversions were performed:
'_atom_site_symetry_multiplicity' tag replaced with
'_atom_site_symmetry_multiplicity'.

Automatic conversion script
Id: cif_correct_tags 1440 2010-10-19 06:21:57Z saulius 

The following automatic conversions were performed:

'_exptl_crystal_density_meas' value 'not measured' was changed to '?'
- the value is perceived as not measured.

Automatic conversion script
Id: cif_fix_values 3008 2015-01-20 13:52:24Z robertas 
;
_cod_original_cell_volume 3585.4(12)
_cod_original_sg_symbol_H-M P-1
_cod_database_code 7114031

loop_
_symmetry_equiv_pos_as_xyz
'x, y, z'
'-x, -y, -z'

loop_
_atom_site_label
_atom_site_type_symbol
_atom_site_fract_x
_atom_site_fract_y
_atom_site_fract_z
_atom_site_U_iso_or_equiv
_atom_site_adp_type
_atom_site_occupancy
_atom_site_symmetry_multiplicity
_atom_site_calc_flag
_atom_site_refinement_flags
Re1A Re -0.05936(3) 0.583922(18) 0.469820(18) 0.01478(9) Uani 1 1 d .
Re2A Re -0.14357(3) 0.426679(18) 0.446522(18) 0.01509(9) Uani 1 1 d .
Re3A Re 0.04464(3) 0.490077(18) 0.412641(17) 0.01444(9) Uani 1 1 d .
S1A S -0.1465(2) 0.49954(13) 0.34176(11) 0.0200(4) Uani 1 1 d .
S2A S -0.2275(2) 0.51957(13) 0.50408(12) 0.0187(4) Uani 1 1 d .
S3A S 0.0354(2) 0.65448(12) 0.60224(12) 0.0194(5) Uani 1 1 d .
S4A S 0.1188(2) 0.63620(11) 0.44113(12) 0.0183(4) Uani 1 1 d .
Cl1A Cl -0.1357(2) 0.69586(13) 0.43056(13) 0.0252(5) Uani 1 1 d .
Cl3A Cl 0.1063(2) 0.47898(12) 0.29916(12) 0.0238(5) Uani 1 1 d .
Cl2A Cl -0.3338(2) 0.33219(13) 0.37689(13) 0.0252(5) Uani 1 1 d .
Re1B Re -0.06056(3) 0.087071(18) -0.004835(18) 0.01404(9) Uani 1 1 d .
Re2B Re 0.12503(3) 0.059414(18) 0.084772(17) 0.01400(9) Uani 1 1 d .
Re3B Re -0.08199(3) -0.036047(18) 0.065642(18) 0.01403(9) Uani 1 1 d .
S1B S -0.0956(2) 0.05805(12) -0.14341(11) 0.0179(4) Uani 1 1 d .
S2B S -0.24697(19) -0.00775(12) -0.02179(12) 0.0176(4) Uani 1 1 d .
S3B S 0.1350(2) 0.16879(12) 0.01424(12) 0.0196(4) Uani 1 1 d .
S4B S -0.0161(2) 0.10274(13) 0.13455(12) 0.0193(4) Uani 1 1 d .
Cl1B Cl -0.1422(2) 0.20081(13) -0.01560(13) 0.0251(5) Uani 1 1 d .
Cl2B Cl 0.2906(2) 0.13282(13) 0.19712(12) 0.0244(5) Uani 1 1 d .
Cl3B Cl -0.1874(2) -0.08372(14) 0.15295(12) 0.0252(5) Uani 1 1 d .
N1C N 0.6745(7) 0.1736(4) 0.1786(4) 0.0212(16) Uani 1 1 d .
C1C C 0.7600(9) 0.2247(5) 0.1471(5) 0.025(2) Uani 1 1 d .
H1C1 H 0.7251 0.2176 0.0911 0.030 Uiso 1 1 calc R
H1C2 H 0.8289 0.2053 0.1568 0.030 Uiso 1 1 calc R
C2C C 0.7989(10) 0.3158(6) 0.1820(5) 0.030(2) Uani 1 1 d .
H2C1 H 0.7309 0.3333 0.1836 0.036 Uiso 1 1 calc R
H2C2 H 0.8511 0.3252 0.2351 0.036 Uiso 1 1 calc R
C3C C 0.8616(10) 0.3656(6) 0.1334(6) 0.033(2) Uani 1 1 d .
H3C1 H 0.9031 0.4195 0.1635 0.040 Uiso 1 1 calc R
H3C2 H 0.9190 0.3407 0.1226 0.040 Uiso 1 1 calc R
C4C C 0.7771(10) 0.3719(6) 0.0563(6) 0.035(2) Uani 1 1 d .
H4C1 H 0.8202 0.4030 0.0279 0.053 Uiso 1 1 calc R
H4C2 H 0.7215 0.3980 0.0666 0.053 Uiso 1 1 calc R
H4C3 H 0.7366 0.3187 0.0259 0.053 Uiso 1 1 calc R
C5C C 0.5691(8) 0.2065(5) 0.1738(5) 0.0223(19) Uani 1 1 d .
H5C1 H 0.5130 0.1688 0.1901 0.027 Uiso 1 1 calc R
H5C2 H 0.5954 0.2572 0.2105 0.027 Uiso 1 1 calc R
C6C C 0.5070(9) 0.2206(6) 0.0935(5) 0.030(2) Uani 1 1 d .
H6C1 H 0.5633 0.2349 0.0661 0.036 Uiso 1 1 calc R
H6C2 H 0.4486 0.1709 0.0637 0.036 Uiso 1 1 calc R
C7C C 0.4471(11) 0.2883(6) 0.0983(6) 0.038(3) Uani 1 1 d .
H7C1 H 0.5022 0.3352 0.1353 0.046 Uiso 1 1 calc R
H7C2 H 0.3815 0.2701 0.1172 0.046 Uiso 1 1 calc R
C8C C 0.4041(11) 0.3119(8) 0.0198(7) 0.048(3) Uani 1 1 d .
H8C1 H 0.3676 0.3542 0.0250 0.072 Uiso 1 1 calc R
H8C2 H 0.3483 0.2658 -0.0167 0.072 Uiso 1 1 calc R
H8C3 H 0.4691 0.3307 0.0013 0.072 Uiso 1 1 calc R
C9C C 0.6334(8) 0.0885(5) 0.1280(5) 0.0209(19) Uani 1 1 d .
H9C1 H 0.5846 0.0908 0.0767 0.025 Uiso 1 1 calc R
H9C2 H 0.7017 0.0744 0.1217 0.025 Uiso 1 1 calc R
C10C C 0.5660(10) 0.0213(5) 0.1580(5) 0.028(2) Uani 1 1 d .
H10A H 0.5014 0.0363 0.1697 0.034 Uiso 1 1 calc R
H10B H 0.6168 0.0122 0.2057 0.034 Uiso 1 1 calc R
C11C C 0.5186(9) -0.0571(5) 0.0953(5) 0.025(2) Uani 1 1 d .
H11A H 0.4593 -0.0499 0.0508 0.030 Uiso 1 1 calc R
H11B H 0.5819 -0.0664 0.0776 0.030 Uiso 1 1 calc R
C12C C 0.4662(12) -0.1307(6) 0.1256(7) 0.045(3) Uani 1 1 d .
H12A H 0.4384 -0.1776 0.0850 0.067 Uiso 1 1 calc R
H12B H 0.4022 -0.1223 0.1419 0.067 Uiso 1 1 calc R
H12C H 0.5249 -0.1386 0.1691 0.067 Uiso 1 1 calc R
C13C C 0.7291(8) 0.1710(5) 0.2639(5) 0.0206(19) Uani 1 1 d .
H13A H 0.7517 0.2252 0.2940 0.025 Uiso 1 1 calc R
H13B H 0.6703 0.1373 0.2814 0.025 Uiso 1 1 calc R
C14C C 0.8351(8) 0.1389(5) 0.2808(5) 0.0222(19) Uani 1 1 d .
H14A H 0.9017 0.1795 0.2775 0.027 Uiso 1 1 calc R
H14B H 0.8198 0.0912 0.2422 0.027 Uiso 1 1 calc R
C15C C 0.8634(10) 0.1176(6) 0.3625(5) 0.031(2) Uani 1 1 d .
H15A H 0.8776 0.1653 0.4009 0.038 Uiso 1 1 calc R
H15B H 0.7967 0.0769 0.3655 0.038 Uiso 1 1 calc R
C16C C 0.9699(12) 0.0860(8) 0.3816(7) 0.052(3) Uani 1 1 d .
H16A H 0.9852 0.0733 0.4330 0.078 Uiso 1 1 calc R
H16B H 1.0364 0.1265 0.3796 0.078 Uiso 1 1 calc R
H16C H 0.9555 0.0382 0.3443 0.078 Uiso 1 1 calc R
N1D N -0.0347(7) 0.6889(4) 0.1910(4) 0.0197(16) Uani 1 1 d .
C1D C -0.0674(8) 0.6853(5) 0.1039(5) 0.0206(19) Uani 1 1 d .
H1D1 H 0.0008 0.7153 0.0925 0.025 Uiso 1 1 calc R
H1D2 H -0.1271 0.7131 0.0888 0.025 Uiso 1 1 calc R
C2D C -0.1123(9) 0.6015(5) 0.0528(5) 0.024(2) Uani 1 1 d .
H2D1 H -0.0600 0.5695 0.0724 0.029 Uiso 1 1 calc R
H2D2 H -0.1891 0.5746 0.0550 0.029 Uiso 1 1 calc R
C3D C -0.1201(11) 0.6070(6) -0.0308(5) 0.034(2) Uani 1 1 d .
H3D1 H -0.0431 0.6345 -0.0323 0.041 Uiso 1 1 calc R
H3D2 H -0.1718 0.6397 -0.0495 0.041 Uiso 1 1 calc R
C4D C -0.1646(13) 0.5252(6) -0.0856(6) 0.047(3) Uani 1 1 d .
H4D1 H -0.1674 0.5331 -0.1374 0.071 Uiso 1 1 calc R
H4D2 H -0.2416 0.4981 -0.0855 0.071 Uiso 1 1 calc R
H4D3 H -0.1128 0.4929 -0.0683 0.071 Uiso 1 1 calc R
C5D C -0.0001(8) 0.7791(5) 0.2288(5) 0.0217(19) Uani 1 1 d .
H5D1 H 0.0566 0.8093 0.2075 0.026 Uiso 1 1 calc R
H5D2 H -0.0690 0.7983 0.2139 0.026 Uiso 1 1 calc R
C6D C 0.0504(10) 0.7979(6) 0.3158(5) 0.032(2) Uani 1 1 d .
H6D1 H 0.1261 0.7873 0.3315 0.038 Uiso 1 1 calc R
H6D2 H -0.0006 0.7632 0.3380 0.038 Uiso 1 1 calc R
C7D C 0.0643(10) 0.8875(6) 0.3468(6) 0.035(2) Uani 1 1 d .
H7D1 H 0.1108 0.9217 0.3215 0.042 Uiso 1 1 calc R
H7D2 H -0.0122 0.8968 0.3336 0.042 Uiso 1 1 calc R
C8D C 0.1221(14) 0.9101(7) 0.4335(6) 0.058(4) Uani 1 1 d .
H8D1 H 0.1288 0.9659 0.4505 0.087 Uiso 1 1 calc R
H8D2 H 0.1986 0.9021 0.4467 0.087 Uiso 1 1 calc R
H8D3 H 0.0757 0.8769 0.4588 0.087 Uiso 1 1 calc R
C9D C -0.1349(9) 0.6402(5) 0.2130(5) 0.024(2) Uani 1 1 d .
H9D1 H -0.1099 0.6437 0.2691 0.029 Uiso 1 1 calc R
H9D2 H -0.1528 0.5839 0.1892 0.029 Uiso 1 1 calc R
C10D C -0.2472(10) 0.6666(7) 0.1889(7) 0.040(3) Uani 1 1 d .
H10C H -0.2322 0.7215 0.2156 0.048 Uiso 1 1 calc R
H10D H -0.2711 0.6661 0.1332 0.048 Uiso 1 1 calc R
C11D C -0.3451(10) 0.6110(7) 0.2087(7) 0.039(3) Uani 1 1 d .
H11C H -0.4091 0.6352 0.2026 0.047 Uiso 1 1 calc R
H11D H -0.3169 0.6060 0.2629 0.047 Uiso 1 1 calc R
C12D C -0.3911(11) 0.5267(8) 0.1577(8) 0.053(3) Uani 1 1 d .
H12D H -0.4529 0.4943 0.1727 0.079 Uiso 1 1 calc R
H12E H -0.3287 0.5017 0.1645 0.079 Uiso 1 1 calc R
H12F H -0.4205 0.5310 0.1040 0.079 Uiso 1 1 calc R
C13D C 0.0667(8) 0.6536(5) 0.2199(5) 0.0197(18) Uani 1 1 d .
H13C H 0.0878 0.6600 0.2763 0.024 Uiso 1 1 calc R
H13D H 0.0402 0.5960 0.1988 0.024 Uiso 1 1 calc R
C14D C 0.1753(8) 0.6902(6) 0.1994(5) 0.025(2) Uani 1 1 d .
H14C H 0.1948 0.7487 0.2112 0.030 Uiso 1 1 calc R
H14D H 0.1608 0.6738 0.1440 0.030 Uiso 1 1 calc R
C15D C 0.2772(9) 0.6622(6) 0.2460(6) 0.028(2) Uani 1 1 d .
H15C H 0.2541 0.6036 0.2381 0.034 Uiso 1 1 calc R
H15D H 0.2956 0.6829 0.3011 0.034 Uiso 1 1 calc R
C16D C 0.3861(10) 0.6911(7) 0.2216(7) 0.041(3) Uani 1 1 d .
H16D H 0.4481 0.6722 0.2518 0.062 Uiso 1 1 calc R
H16E H 0.4103 0.7491 0.2306 0.062 Uiso 1 1 calc R
H16F H 0.3684 0.6702 0.1673 0.062 Uiso 1 1 calc R
N1E N 0.3806(7) 0.2219(5) 0.4669(4) 0.0250(17) Uani 1 1 d .
C1E C 0.2798(9) 0.2395(6) 0.4077(5) 0.030(2) Uani 1 1 d .
H1E1 H 0.2257 0.1880 0.3783 0.035 Uiso 1 1 calc R
H1E2 H 0.2389 0.2653 0.4363 0.035 Uiso 1 1 calc R
C2E C 0.3071(10) 0.2909(6) 0.3503(5) 0.031(2) Uani 1 1 d .
H2E1 H 0.3575 0.2712 0.3257 0.037 Uiso 1 1 calc R
H2E2 H 0.3471 0.3464 0.3768 0.037 Uiso 1 1 calc R
C3E C 0.1907(9) 0.2867(6) 0.2886(5) 0.028(2) Uani 1 1 d .
H3E1 H 0.1450 0.2305 0.2704 0.034 Uiso 1 1 calc R
H3E2 H 0.1468 0.3144 0.3130 0.034 Uiso 1 1 calc R
C4E C 0.2051(9) 0.3234(6) 0.2194(5) 0.031(2) Uani 1 1 d .
H4E1 H 0.1294 0.3185 0.1833 0.046 Uiso 1 1 calc R
H4E2 H 0.2470 0.2957 0.1942 0.046 Uiso 1 1 calc R
H4E3 H 0.2481 0.3796 0.2366 0.046 Uiso 1 1 calc R
C5E C 0.4772(10) 0.3011(6) 0.5112(6) 0.033(2) Uani 1 1 d .
H5E1 H 0.5436 0.2873 0.5440 0.040 Uiso 1 1 calc R
H5E2 H 0.5031 0.3296 0.4734 0.040 Uiso 1 1 calc R
C6E C 0.4391(9) 0.3578(6) 0.5618(6) 0.032(2) Uani 1 1 d .
H6E1 H 0.4206 0.3321 0.6033 0.039 Uiso 1 1 calc R
H6E2 H 0.3691 0.3690 0.5305 0.039 Uiso 1 1 calc R
C7E C 0.5382(9) 0.4384(6) 0.5977(6) 0.038(3) Uani 1 1 d .
H7E1 H 0.6112 0.4267 0.6222 0.045 Uiso 1 1 calc R
H7E2 H 0.5485 0.4680 0.5567 0.045 Uiso 1 1 calc R
C8E C 0.5081(13) 0.4898(7) 0.6578(7) 0.054(3) Uani 1 1 d .
H8E1 H 0.5702 0.5391 0.6797 0.081 Uiso 1 1 calc R
H8E2 H 0.4982 0.4605 0.6984 0.081 Uiso 1 1 calc R
H8E3 H 0.4367 0.5023 0.6331 0.081 Uiso 1 1 calc R
C9E C 0.4426(10) 0.1709(7) 0.4271(6) 0.037(3) Uani 1 1 d .
H9E1 H 0.4671 0.1987 0.3884 0.045 Uiso 1 1 calc R
H9E2 H 0.5126 0.1680 0.4661 0.045 Uiso 1 1 calc R
C10E C 0.3676(10) 0.0845(7) 0.3871(6) 0.037(3) Uani 1 1 d .
H10E H 0.2996 0.0862 0.3455 0.044 Uiso 1 1 calc R
H10F H 0.3406 0.0561 0.4246 0.044 Uiso 1 1 calc R
C11E C 0.4419(11) 0.0396(7) 0.3533(7) 0.043(3) Uani 1 1 d .
H11E H 0.4683 0.0680 0.3157 0.052 Uiso 1 1 calc R
H11F H 0.5103 0.0387 0.3950 0.052 Uiso 1 1 calc R
C12E C 0.3691(12) -0.0480(8) 0.3134(7) 0.058(4) Uani 1 1 d .
H12G H 0.4165 -0.0752 0.2932 0.087 Uiso 1 1 calc R
H12H H 0.3023 -0.0471 0.2714 0.087 Uiso 1 1 calc R
H12I H 0.3433 -0.0762 0.3507 0.087 Uiso 1 1 calc R
C13E C 0.3285(9) 0.1790(6) 0.5221(5) 0.027(2) Uani 1 1 d .
H13E H 0.2644 0.1326 0.4913 0.032 Uiso 1 1 calc R
H13F H 0.2953 0.2152 0.5470 0.032 Uiso 1 1 calc R
C14E C 0.4095(9) 0.1499(6) 0.5858(5) 0.027(2) Uani 1 1 d .
H14E H 0.4697 0.1960 0.6210 0.033 Uiso 1 1 calc R
H14F H 0.4475 0.1159 0.5627 0.033 Uiso 1 1 calc R
C15E C 0.3399(12) 0.1023(7) 0.6311(7) 0.043(3) Uani 1 1 d .
H15E H 0.3916 0.0803 0.6682 0.051 Uiso 1 1 calc R
H15F H 0.2791 0.0572 0.5951 0.051 Uiso 1 1 calc R
C16E C 0.2832(11) 0.1520(9) 0.6752(7) 0.052(3) Uani 1 1 d .
H16G H 0.2403 0.1180 0.7018 0.078 Uiso 1 1 calc R
H16H H 0.2308 0.1734 0.6389 0.078 Uiso 1 1 calc R
H16I H 0.3429 0.1957 0.7125 0.078 Uiso 1 1 calc R

loop_
_atom_site_aniso_label
_atom_site_aniso_U_11
_atom_site_aniso_U_22
_atom_site_aniso_U_33
_atom_site_aniso_U_23
_atom_site_aniso_U_13
_atom_site_aniso_U_12
Re1A 0.0186(2) 0.01070(15) 0.01805(16) 0.00563(12) 0.00707(14) 0.00688(14)
Re2A 0.0177(2) 0.01103(15) 0.01768(16) 0.00387(12) 0.00621(14) 0.00494(14)
Re3A 0.0185(2) 0.01024(15) 0.01702(16) 0.00449(12) 0.00709(14) 0.00594(13)
S1A 0.0241(14) 0.0199(10) 0.0182(9) 0.0075(8) 0.0049(9) 0.0108(9)
S2A 0.0162(13) 0.0191(10) 0.0225(10) 0.0063(8) 0.0063(9) 0.0066(9)
S3A 0.0281(14) 0.0106(9) 0.0208(10) 0.0030(8) 0.0094(9) 0.0055(9)
S4A 0.0262(14) 0.0087(9) 0.0233(10) 0.0060(8) 0.0113(9) 0.0054(9)
Cl1A 0.0320(14) 0.0200(10) 0.0362(11) 0.0154(9) 0.0174(11) 0.0180(10)
Cl3A 0.0339(14) 0.0210(10) 0.0240(10) 0.0084(8) 0.0159(10) 0.0118(10)
Cl2A 0.0146(13) 0.0224(11) 0.0314(11) -0.0034(8) 0.0058(9) -0.0024(9)
Re1B 0.0148(2) 0.01141(15) 0.01927(16) 0.00625(12) 0.00697(14) 0.00650(13)
Re2B 0.0137(2) 0.01224(16) 0.01772(16) 0.00536(12) 0.00542(14) 0.00506(13)
Re3B 0.0141(2) 0.01308(16) 0.01814(16) 0.00678(12) 0.00687(14) 0.00602(13)
S1B 0.0168(13) 0.0186(10) 0.0196(9) 0.0082(8) 0.0056(9) 0.0057(9)
S2B 0.0140(12) 0.0188(10) 0.0233(10) 0.0079(8) 0.0072(9) 0.0073(9)
S3B 0.0202(13) 0.0142(10) 0.0264(10) 0.0088(8) 0.0089(10) 0.0049(9)
S4B 0.0209(13) 0.0179(10) 0.0222(10) 0.0030(8) 0.0085(9) 0.0094(9)
Cl1B 0.0304(14) 0.0196(10) 0.0357(11) 0.0130(9) 0.0161(10) 0.0164(10)
Cl2B 0.0205(13) 0.0247(11) 0.0241(10) 0.0046(8) 0.0024(9) 0.0048(9)
Cl3B 0.0246(13) 0.0308(11) 0.0296(10) 0.0180(9) 0.0156(10) 0.0112(10)
N1C 0.026(5) 0.018(4) 0.024(4) 0.007(3) 0.011(3) 0.011(3)
C1C 0.026(6) 0.024(5) 0.027(4) 0.006(4) 0.012(4) 0.007(4)
C2C 0.041(7) 0.026(5) 0.028(5) 0.007(4) 0.015(5) 0.013(5)
C3C 0.036(7) 0.025(5) 0.034(5) 0.002(4) 0.010(5) 0.001(5)
C4C 0.051(8) 0.023(5) 0.037(5) 0.012(4) 0.015(5) 0.015(5)
C5C 0.022(6) 0.023(5) 0.026(4) 0.008(4) 0.011(4) 0.009(4)
C6C 0.029(6) 0.033(5) 0.030(5) 0.011(4) 0.007(4) 0.011(5)
C7C 0.041(8) 0.022(5) 0.051(6) 0.013(4) 0.008(5) 0.013(5)
C8C 0.033(8) 0.050(7) 0.063(7) 0.035(6) 0.006(6) 0.020(6)
C9C 0.015(5) 0.023(5) 0.018(4) 0.000(3) 0.002(4) 0.000(4)
C10C 0.045(7) 0.023(5) 0.017(4) 0.002(3) 0.012(4) 0.009(5)
C11C 0.021(6) 0.024(5) 0.024(4) -0.003(4) 0.002(4) 0.002(4)
C12C 0.064(9) 0.023(5) 0.046(6) 0.009(5) 0.018(6) 0.008(5)
C13C 0.026(6) 0.019(4) 0.021(4) 0.003(3) 0.012(4) 0.007(4)
C14C 0.018(5) 0.021(4) 0.029(4) 0.006(4) 0.008(4) 0.005(4)
C15C 0.037(7) 0.027(5) 0.033(5) 0.012(4) 0.010(5) 0.013(5)
C16C 0.052(9) 0.065(8) 0.050(7) 0.026(6) 0.014(6) 0.037(7)
N1D 0.025(5) 0.016(3) 0.026(4) 0.013(3) 0.012(3) 0.012(3)
C1D 0.023(6) 0.019(4) 0.020(4) 0.011(3) 0.004(4) 0.006(4)
C2D 0.031(6) 0.017(4) 0.027(4) 0.006(3) 0.009(4) 0.010(4)
C3D 0.052(8) 0.021(5) 0.027(5) 0.002(4) 0.013(5) 0.009(5)
C4D 0.094(11) 0.022(5) 0.027(5) 0.006(4) 0.016(6) 0.021(6)
C5D 0.024(6) 0.006(4) 0.036(5) 0.007(3) 0.009(4) 0.005(4)
C6D 0.046(7) 0.022(5) 0.033(5) 0.013(4) 0.016(5) 0.013(5)
C7D 0.042(7) 0.022(5) 0.038(5) 0.003(4) 0.013(5) 0.008(5)
C8D 0.093(12) 0.031(6) 0.038(6) -0.003(5) 0.014(7) 0.006(7)
C9D 0.038(6) 0.017(4) 0.028(4) 0.011(3) 0.017(4) 0.014(4)
C10D 0.042(8) 0.042(6) 0.057(7) 0.025(5) 0.029(6) 0.032(6)
C11D 0.028(7) 0.040(6) 0.057(7) 0.015(5) 0.023(6) 0.010(5)
C12D 0.025(8) 0.052(8) 0.069(8) -0.005(6) 0.017(6) -0.007(6)
C13D 0.019(5) 0.013(4) 0.025(4) 0.007(3) 0.004(4) 0.004(4)
C14D 0.021(6) 0.023(5) 0.033(5) 0.010(4) 0.010(4) 0.007(4)
C15D 0.017(6) 0.026(5) 0.037(5) 0.002(4) 0.003(4) 0.005(4)
C16D 0.020(7) 0.043(6) 0.056(7) 0.012(5) 0.007(5) 0.006(5)
N1E 0.014(5) 0.035(4) 0.029(4) 0.013(3) 0.012(4) 0.005(4)
C1E 0.032(7) 0.034(5) 0.032(5) 0.013(4) 0.012(5) 0.022(5)
C2E 0.051(8) 0.024(5) 0.021(4) 0.008(4) 0.013(5) 0.015(5)
C3E 0.033(6) 0.027(5) 0.028(5) 0.009(4) 0.009(4) 0.014(4)
C4E 0.028(7) 0.031(5) 0.028(5) 0.005(4) 0.000(4) 0.007(5)
C5E 0.035(7) 0.040(6) 0.035(5) 0.017(4) 0.016(5) 0.020(5)
C6E 0.021(6) 0.033(6) 0.045(6) 0.014(4) 0.008(5) 0.011(5)
C7E 0.009(6) 0.040(6) 0.048(6) 0.016(5) -0.003(5) -0.014(4)
C8E 0.064(10) 0.034(6) 0.052(7) 0.007(5) 0.004(7) 0.011(6)
C9E 0.045(8) 0.047(6) 0.038(5) 0.021(5) 0.024(5) 0.028(6)
C10E 0.038(7) 0.053(7) 0.033(5) 0.014(5) 0.017(5) 0.030(6)
C11E 0.038(8) 0.058(8) 0.042(6) 0.009(5) 0.013(6) 0.029(6)
C12E 0.051(10) 0.067(9) 0.053(7) -0.011(6) 0.000(6) 0.041(8)
C13E 0.019(6) 0.034(5) 0.027(4) 0.010(4) 0.006(4) 0.005(4)
C14E 0.019(6) 0.034(5) 0.030(5) 0.010(4) 0.006(4) 0.009(4)
C15E 0.058(9) 0.037(6) 0.045(6) 0.024(5) 0.020(6) 0.025(6)
C16E 0.044(8) 0.082(10) 0.055(7) 0.043(7) 0.032(7) 0.031(7)

loop_
_atom_type_symbol
_atom_type_description
_atom_type_scat_dispersion_real
_atom_type_scat_dispersion_imag
_atom_type_scat_source
C C 0.0033 0.0016 'International Tables Vol C Tables 4.2.6.8 and 6.1.1.4'
H H 0.0000 0.0000 'International Tables Vol C Tables 4.2.6.8 and 6.1.1.4'
N N 0.0061 0.0033 'International Tables Vol C Tables 4.2.6.8 and 6.1.1.4'
S S 0.1246 0.1234 'International Tables Vol C Tables 4.2.6.8 and 6.1.1.4'
Cl Cl 0.1484 0.1585 'International Tables Vol C Tables 4.2.6.8 and 6.1.1.4'
Re Re -1.0185 7.2310 'International Tables Vol C Tables 4.2.6.8 and 6.1.1.4'

loop_
_geom_angle_atom_site_label_1
_geom_angle_atom_site_label_2
_geom_angle_atom_site_label_3
_geom_angle
_geom_angle_site_symmetry_1
_geom_angle_site_symmetry_3
S2A Re1A S3A 89.72(8) . .
S2A Re1A S4A 173.27(7) . .
S3A Re1A S4A 89.50(8) . .
S2A Re1A S1A 89.49(8) . .
S3A Re1A S1A 173.14(7) . .
S4A Re1A S1A 90.49(8) . .
S2A Re1A Cl1A 93.71(8) . .
S3A Re1A Cl1A 92.44(8) . .
S4A Re1A Cl1A 93.00(7) . .
S1A Re1A Cl1A 94.42(8) . .
S2A Re1A Re3A 57.35(6) . 2_566
S3A Re1A Re3A 57.78(5) . 2_566
S4A Re1A Re3A 116.90(6) . 2_566
S1A Re1A Re3A 116.38(5) . 2_566
Cl1A Re1A Re3A 135.18(5) . 2_566
S2A Re1A Re3A 117.16(5) . .
S3A Re1A Re3A 117.38(6) . .
S4A Re1A Re3A 57.60(5) . .
S1A Re1A Re3A 57.25(6) . .
Cl1A Re1A Re3A 135.39(5) . .
Re3A Re1A Re3A 89.43(2) 2_566 .
S2A Re1A Re2A 117.37(6) . 2_566
S3A Re1A Re2A 57.76(6) . 2_566
S4A Re1A Re2A 56.88(5) . 2_566
S1A Re1A Re2A 116.87(6) . 2_566
Cl1A Re1A Re2A 134.34(7) . 2_566
Re3A Re1A Re2A 60.04(3) 2_566 2_566
Re3A Re1A Re2A 59.66(3) . 2_566
S2A Re1A Re2A 57.44(5) . .
S3A Re1A Re2A 117.56(6) . .
S4A Re1A Re2A 117.32(5) . .
S1A Re1A Re2A 56.62(6) . .
Cl1A Re1A Re2A 135.71(6) . .
Re3A Re1A Re2A 59.80(3) 2_566 .
Re3A Re1A Re2A 59.77(2) . .
Re2A Re1A Re2A 89.94(4) 2_566 .
S1A Re2A S4A 173.50(8) . 2_566
S1A Re2A S2A 89.61(7) . .
S4A Re2A S2A 90.42(7) 2_566 .
S1A Re2A Cl2A 93.12(8) . .
S4A Re2A Cl2A 93.37(8) 2_566 .
S2A Re2A Cl2A 92.68(8) . .
S1A Re2A S3A 90.04(7) . 2_566
S4A Re2A S3A 89.11(7) 2_566 2_566
S2A Re2A S3A 172.74(8) . 2_566
Cl2A Re2A S3A 94.58(8) . 2_566
S1A Re2A Re3A 117.08(6) . 2_566
S4A Re2A Re3A 57.89(5) 2_566 2_566
S2A Re2A Re3A 57.11(6) . 2_566
Cl2A Re2A Re3A 134.59(6) . 2_566
S3A Re2A Re3A 116.91(6) 2_566 2_566
S1A Re2A Re3A 57.59(6) . .
S4A Re2A Re3A 116.85(6) 2_566 .
S2A Re2A Re3A 116.74(6) . .
Cl2A Re2A Re3A 135.91(5) . .
S3A Re2A Re3A 57.35(5) 2_566 .
Re3A Re2A Re3A 89.49(4) 2_566 .
S1A Re2A Re1A 117.22(6) . 2_566
S4A Re2A Re1A 57.24(6) 2_566 2_566
S2A Re2A Re1A 117.23(6) . 2_566
Cl2A Re2A Re1A 135.77(6) . 2_566
S3A Re2A Re1A 56.80(6) 2_566 2_566
Re3A Re2A Re1A 60.16(3) 2_566 2_566
Re3A Re2A Re1A 59.65(2) . 2_566
S1A Re2A Re1A 57.45(6) . .
S4A Re2A Re1A 117.51(6) 2_566 .
S2A Re2A Re1A 56.79(5) . .
Cl2A Re2A Re1A 134.17(6) . .
S3A Re2A Re1A 117.31(6) 2_566 .
Re3A Re2A Re1A 59.67(3) 2_566 .
Re3A Re2A Re1A 60.00(3) . .
Re1A Re2A Re1A 90.06(4) 2_566 .
Cl3A Re3A S2A 92.26(8) . 2_566
Cl3A Re3A S1A 94.21(8) . .
S2A Re3A S1A 173.51(7) 2_566 .
Cl3A Re3A S3A 93.75(7) . 2_566
S2A Re3A S3A 89.26(8) 2_566 2_566
S1A Re3A S3A 89.74(8) . 2_566
Cl3A Re3A S4A 92.81(7) . .
S2A Re3A S4A 90.15(8) 2_566 .
S1A Re3A S4A 90.11(8) . .
S3A Re3A S4A 173.43(6) 2_566 .
Cl3A Re3A Re1A 134.65(5) . 2_566
S2A Re3A Re1A 57.28(5) 2_566 2_566
S1A Re3A Re1A 117.09(6) . 2_566
S3A Re3A Re1A 57.13(6) 2_566 2_566
S4A Re3A Re1A 117.37(6) . 2_566
Cl3A Re3A Re2A 133.66(6) . 2_566
S2A Re3A Re2A 57.69(6) 2_566 2_566
S1A Re3A Re2A 117.44(6) . 2_566
S3A Re3A Re2A 117.63(6) 2_566 2_566
S4A Re3A Re2A 56.89(6) . 2_566
Re1A Re3A Re2A 60.53(2) 2_566 2_566
Cl3A Re3A Re2A 135.83(7) . .
S2A Re3A Re2A 117.55(5) 2_566 .
S1A Re3A Re2A 56.81(5) . .
S3A Re3A Re2A 57.66(6) 2_566 .
S4A Re3A Re2A 117.15(6) . .
Re1A Re3A Re2A 60.30(3) 2_566 .
Re2A Re3A Re2A 90.51(4) 2_566 .
Cl3A Re3A Re1A 134.76(5) . .
S2A Re3A Re1A 117.83(5) 2_566 .
S1A Re3A Re1A 57.31(5) . .
S3A Re3A Re1A 117.85(6) 2_566 .
S4A Re3A Re1A 56.95(5) . .
Re1A Re3A Re1A 90.57(2) 2_566 .
Re2A Re3A Re1A 60.18(3) 2_566 .
Re2A Re3A Re1A 60.23(2) . .
Re2A S1A Re3A 65.61(6) . .
Re2A S1A Re1A 65.93(5) . .
Re3A S1A Re1A 65.43(6) . .
Re1A S2A Re3A 65.37(6) . 2_566
Re1A S2A Re2A 65.77(6) . .
Re3A S2A Re2A 65.20(6) 2_566 .
Re1A S3A Re3A 65.09(6) . 2_566
Re1A S3A Re2A 65.44(5) . 2_566
Re3A S3A Re2A 64.99(5) 2_566 2_566
Re2A S4A Re1A 65.88(6) 2_566 .
Re2A S4A Re3A 65.23(6) 2_566 .
Re1A S4A Re3A 65.45(6) . .
S3B Re1B S4B 89.28(8) . .
S3B Re1B S1B 90.30(8) . .
S4B Re1B S1B 173.25(7) . .
S3B Re1B S2B 173.37(7) . .
S4B Re1B S2B 89.79(8) . .
S1B Re1B S2B 89.84(8) . .
S3B Re1B Cl1B 93.45(8) . .
S4B Re1B Cl1B 94.73(8) . .
S1B Re1B Cl1B 92.02(8) . .
S2B Re1B Cl1B 93.17(8) . .
S3B Re1B Re2B 57.05(5) . .
S4B Re1B Re2B 57.54(6) . .
S1B Re1B Re2B 116.93(6) . .
S2B Re1B Re2B 117.22(6) . .
Cl1B Re1B Re2B 136.32(7) . .
S3B Re1B Re3B 117.17(6) . .
S4B Re1B Re3B 57.67(6) . .
S1B Re1B Re3B 116.85(6) . .
S2B Re1B Re3B 57.11(5) . .
Cl1B Re1B Re3B 136.02(5) . .
Re2B Re1B Re3B 60.15(3) . .
S3B Re1B Re2B 117.59(6) . 2
S4B Re1B Re2B 117.59(6) . 2
S1B Re1B Re2B 56.93(6) . 2
S2B Re1B Re2B 57.35(5) . 2
Cl1B Re1B Re2B 133.63(6) . 2
Re2B Re1B Re2B 90.03(4) . 2
Re3B Re1B Re2B 59.96(2) . 2
S3B Re1B Re3B 57.60(5) . 2
S4B Re1B Re3B 117.46(6) . 2
S1B Re1B Re3B 57.03(6) . 2
S2B Re1B Re3B 117.34(5) . 2
Cl1B Re1B Re3B 133.89(5) . 2
Re2B Re1B Re3B 59.95(2) . 2
Re3B Re1B Re3B 90.05(3) . 2
Re2B Re1B Re3B 60.04(3) 2 2
S1B Re2B S3B 173.55(8) 2 .
S1B Re2B S2B 90.12(7) 2 2
S3B Re2B S2B 90.05(7) . 2
S1B Re2B Cl2B 91.57(8) 2 .
S3B Re2B Cl2B 94.86(8) . .
S2B Re2B Cl2B 92.47(8) 2 .
S1B Re2B S4B 89.81(7) 2 .
S3B Re2B S4B 89.28(7) . .
S2B Re2B S4B 173.33(8) 2 .
Cl2B Re2B S4B 94.20(8) . .
S1B Re2B Re1B 117.05(6) 2 .
S3B Re2B Re1B 57.38(6) . .
S2B Re2B Re1B 117.17(5) 2 .
Cl2B Re2B Re1B 136.96(6) . .
S4B Re2B Re1B 57.20(5) . .
S1B Re2B Re3B 117.31(6) 2 2
S3B Re2B Re3B 57.77(6) . 2
S2B Re2B Re3B 57.09(5) 2 2
Cl2B Re2B Re3B 135.53(6) . 2
S4B Re2B Re3B 117.29(6) . 2
Re1B Re2B Re3B 60.12(3) . 2
S1B Re2B Re1B 57.40(5) 2 2
S3B Re2B Re1B 117.67(5) . 2
S2B Re2B Re1B 57.30(6) 2 2
Cl2B Re2B Re1B 133.06(6) . 2
S4B Re2B Re1B 117.45(6) . 2
Re1B Re2B Re1B 89.97(4) . 2
Re3B Re2B Re1B 59.95(3) 2 2
S1B Re2B Re3B 57.15(6) 2 .
S3B Re2B Re3B 117.29(6) . .
S2B Re2B Re3B 117.25(6) 2 .
Cl2B Re2B Re3B 134.37(6) . .
S4B Re2B Re3B 57.49(6) . .
Re1B Re2B Re3B 59.93(3) . .
Re3B Re2B Re3B 90.03(4) 2 .
Re1B Re2B Re3B 60.00(3) 2 .
S1B Re3B S2B 173.30(6) 2 .
S1B Re3B Cl3B 92.83(7) 2 .
S2B Re3B Cl3B 93.86(8) . .
S1B Re3B S3B 90.15(8) 2 2
S2B Re3B S3B 89.74(8) . 2
Cl3B Re3B S3B 93.73(8) . 2
S1B Re3B S4B 89.58(8) 2 .
S2B Re3B S4B 89.69(8) . .
Cl3B Re3B S4B 93.41(8) . .
S3B Re3B S4B 172.86(7) 2 .
S1B Re3B Re1B 116.88(6) 2 .
S2B Re3B Re1B 57.47(6) . .
Cl3B Re3B Re1B 135.50(6) . .
S3B Re3B Re1B 116.92(5) 2 .
S4B Re3B Re1B 57.14(5) . .
S1B Re3B Re2B 117.23(5) 2 2
S2B Re3B Re2B 57.50(5) . 2
Cl3B Re3B Re2B 135.48(6) . 2
S3B Re3B Re2B 56.88(5) 2 2
S4B Re3B Re2B 117.20(6) . 2
Re1B Re3B Re2B 60.09(3) . 2
S1B Re3B Re1B 57.34(5) 2 2
S2B Re3B Re1B 117.40(5) . 2
Cl3B Re3B Re1B 134.55(5) . 2
S3B Re3B Re1B 57.06(6) 2 2
S4B Re3B Re1B 117.22(6) . 2
Re1B Re3B Re1B 89.95(3) . 2
Re2B Re3B Re1B 59.93(3) 2 2
S1B Re3B Re2B 56.99(5) 2 .
S2B Re3B Re2B 117.36(6) . .
Cl3B Re3B Re2B 134.54(6) . .
S3B Re3B Re2B 116.97(6) 2 .
S4B Re3B Re2B 57.30(6) . .
Re1B Re3B Re2B 59.92(3) . .
Re2B Re3B Re2B 89.97(4) 2 .
Re1B Re3B Re2B 59.96(2) 2 .
Re2B S1B Re3B 65.86(6) 2 2
Re2B S1B Re1B 65.67(6) 2 .
Re3B S1B Re1B 65.63(6) 2 .
Re3B S2B Re1B 65.42(6) . .
Re3B S2B Re2B 65.41(6) . 2
Re1B S2B Re2B 65.36(6) . 2
Re2B S3B Re1B 65.57(6) . .
Re2B S3B Re3B 65.35(5) . 2
Re1B S3B Re3B 65.34(6) . 2
Re1B S4B Re2B 65.26(5) . .
Re1B S4B Re3B 65.19(6) . .
Re2B S4B Re3B 65.21(6) . .
C1C N1C C13C 111.9(7) . .
C1C N1C C5C 111.6(6) . .
C13C N1C C5C 106.5(6) . .
C1C N1C C9C 106.3(6) . .
C13C N1C C9C 111.0(6) . .
C5C N1C C9C 109.8(7) . .
N1C C1C C2C 114.7(7) . .
N1C C1C H1C1 108.6 . .
C2C C1C H1C1 108.6 . .
N1C C1C H1C2 108.6 . .
C2C C1C H1C2 108.6 . .
H1C1 C1C H1C2 107.6 . .
C3C C2C C1C 111.1(7) . .
C3C C2C H2C1 109.4 . .
C1C C2C H2C1 109.4 . .
C3C C2C H2C2 109.4 . .
C1C C2C H2C2 109.4 . .
H2C1 C2C H2C2 108.0 . .
C4C C3C C2C 112.5(9) . .
C4C C3C H3C1 109.1 . .
C2C C3C H3C1 109.1 . .
C4C C3C H3C2 109.1 . .
C2C C3C H3C2 109.1 . .
H3C1 C3C H3C2 107.8 . .
C3C C4C H4C1 109.5 . .
C3C C4C H4C2 109.5 . .
H4C1 C4C H4C2 109.5 . .
C3C C4C H4C3 109.5 . .
H4C1 C4C H4C3 109.5 . .
H4C2 C4C H4C3 109.5 . .
C6C C5C N1C 115.1(7) . .
C6C C5C H5C1 108.5 . .
N1C C5C H5C1 108.5 . .
C6C C5C H5C2 108.5 . .
N1C C5C H5C2 108.5 . .
H5C1 C5C H5C2 107.5 . .
C7C C6C C5C 112.2(8) . .
C7C C6C H6C1 109.2 . .
C5C C6C H6C1 109.2 . .
C7C C6C H6C2 109.2 . .
C5C C6C H6C2 109.2 . .
H6C1 C6C H6C2 107.9 . .
C6C C7C C8C 111.7(9) . .
C6C C7C H7C1 109.3 . .
C8C C7C H7C1 109.3 . .
C6C C7C H7C2 109.3 . .
C8C C7C H7C2 109.3 . .
H7C1 C7C H7C2 107.9 . .
C7C C8C H8C1 109.5 . .
C7C C8C H8C2 109.5 . .
H8C1 C8C H8C2 109.5 . .
C7C C8C H8C3 109.5 . .
H8C1 C8C H8C3 109.5 . .
H8C2 C8C H8C3 109.5 . .
C10C C9C N1C 116.4(6) . .
C10C C9C H9C1 108.2 . .
N1C C9C H9C1 108.2 . .
C10C C9C H9C2 108.2 . .
N1C C9C H9C2 108.2 . .
H9C1 C9C H9C2 107.3 . .
C9C C10C C11C 109.3(7) . .
C9C C10C H10A 109.8 . .
C11C C10C H10A 109.8 . .
C9C C10C H10B 109.8 . .
C11C C10C H10B 109.8 . .
H10A C10C H10B 108.3 . .
C12C C11C C10C 112.5(8) . .
C12C C11C H11A 109.1 . .
C10C C11C H11A 109.1 . .
C12C C11C H11B 109.1 . .
C10C C11C H11B 109.1 . .
H11A C11C H11B 107.8 . .
C11C C12C H12A 109.5 . .
C11C C12C H12B 109.5 . .
H12A C12C H12B 109.5 . .
C11C C12C H12C 109.5 . .
H12A C12C H12C 109.5 . .
H12B C12C H12C 109.5 . .
C14C C13C N1C 114.6(6) . .
C14C C13C H13A 108.6 . .
N1C C13C H13A 108.6 . .
C14C C13C H13B 108.6 . .
N1C C13C H13B 108.6 . .
H13A C13C H13B 107.6 . .
C13C C14C C15C 110.3(7) . .
C13C C14C H14A 109.6 . .
C15C C14C H14A 109.6 . .
C13C C14C H14B 109.6 . .
C15C C14C H14B 109.6 . .
H14A C14C H14B 108.1 . .
C16C C15C C14C 111.6(8) . .
C16C C15C H15A 109.3 . .
C14C C15C H15A 109.3 . .
C16C C15C H15B 109.3 . .
C14C C15C H15B 109.3 . .
H15A C15C H15B 108.0 . .
C15C C16C H16A 109.5 . .
C15C C16C H16B 109.5 . .
H16A C16C H16B 109.5 . .
C15C C16C H16C 109.5 . .
H16A C16C H16C 109.5 . .
H16B C16C H16C 109.5 . .
C1D N1D C9D 111.3(7) . .
C1D N1D C13D 111.1(6) . .
C9D N1D C13D 106.6(6) . .
C1D N1D C5D 106.5(6) . .
C9D N1D C5D 111.0(6) . .
C13D N1D C5D 110.4(7) . .
N1D C1D C2D 116.6(6) . .
N1D C1D H1D1 108.1 . .
C2D C1D H1D1 108.1 . .
N1D C1D H1D2 108.1 . .
C2D C1D H1D2 108.1 . .
H1D1 C1D H1D2 107.3 . .
C3D C2D C1D 110.8(7) . .
C3D C2D H2D1 109.5 . .
C1D C2D H2D1 109.5 . .
C3D C2D H2D2 109.5 . .
C1D C2D H2D2 109.5 . .
H2D1 C2D H2D2 108.1 . .
C2D C3D C4D 113.8(8) . .
C2D C3D H3D1 108.8 . .
C4D C3D H3D1 108.8 . .
C2D C3D H3D2 108.8 . .
C4D C3D H3D2 108.8 . .
H3D1 C3D H3D2 107.7 . .
C3D C4D H4D1 109.5 . .
C3D C4D H4D2 109.5 . .
H4D1 C4D H4D2 109.5 . .
C3D C4D H4D3 109.5 . .
H4D1 C4D H4D3 109.5 . .
H4D2 C4D H4D3 109.5 . .
C6D C5D N1D 115.6(7) . .
C6D C5D H5D1 108.4 . .
N1D C5D H5D1 108.4 . .
C6D C5D H5D2 108.4 . .
N1D C5D H5D2 108.4 . .
H5D1 C5D H5D2 107.4 . .
C5D C6D C7D 110.3(7) . .
C5D C6D H6D1 109.6 . .
C7D C6D H6D1 109.6 . .
C5D C6D H6D2 109.6 . .
C7D C6D H6D2 109.6 . .
H6D1 C6D H6D2 108.1 . .
C8D C7D C6D 111.9(9) . .
C8D C7D H7D1 109.2 . .
C6D C7D H7D1 109.2 . .
C8D C7D H7D2 109.2 . .
C6D C7D H7D2 109.2 . .
H7D1 C7D H7D2 107.9 . .
C7D C8D H8D1 109.5 . .
C7D C8D H8D2 109.5 . .
H8D1 C8D H8D2 109.5 . .
C7D C8D H8D3 109.5 . .
H8D1 C8D H8D3 109.5 . .
H8D2 C8D H8D3 109.5 . .
N1D C9D C10D 114.9(7) . .
N1D C9D H9D1 108.5 . .
C10D C9D H9D1 108.5 . .
N1D C9D H9D2 108.5 . .
C10D C9D H9D2 108.5 . .
H9D1 C9D H9D2 107.5 . .
C11D C10D C9D 111.1(8) . .
C11D C10D H10C 109.4 . .
C9D C10D H10C 109.4 . .
C11D C10D H10D 109.4 . .
C9D C10D H10D 109.4 . .
H10C C10D H10D 108.0 . .
C10D C11D C12D 113.2(9) . .
C10D C11D H11C 108.9 . .
C12D C11D H11C 108.9 . .
C10D C11D H11D 108.9 . .
C12D C11D H11D 108.9 . .
H11C C11D H11D 107.7 . .
C11D C12D H12D 109.5 . .
C11D C12D H12E 109.5 . .
H12D C12D H12E 109.5 . .
C11D C12D H12F 109.5 . .
H12D C12D H12F 109.5 . .
H12E C12D H12F 109.5 . .
C14D C13D N1D 115.6(7) . .
C14D C13D H13C 108.4 . .
N1D C13D H13C 108.4 . .
C14D C13D H13D 108.4 . .
N1D C13D H13D 108.4 . .
H13C C13D H13D 107.4 . .
C13D C14D C15D 109.8(7) . .
C13D C14D H14C 109.7 . .
C15D C14D H14C 109.7 . .
C13D C14D H14D 109.7 . .
C15D C14D H14D 109.7 . .
H14C C14D H14D 108.2 . .
C14D C15D C16D 111.8(8) . .
C14D C15D H15C 109.3 . .
C16D C15D H15C 109.3 . .
C14D C15D H15D 109.3 . .
C16D C15D H15D 109.3 . .
H15C C15D H15D 107.9 . .
C15D C16D H16D 109.5 . .
C15D C16D H16E 109.5 . .
H16D C16D H16E 109.5 . .
C15D C16D H16F 109.5 . .
H16D C16D H16F 109.5 . .
H16E C16D H16F 109.5 . .
C13E N1E C1E 106.0(7) . .
C13E N1E C9E 112.2(7) . .
C1E N1E C9E 111.8(7) . .
C13E N1E C5E 110.9(7) . .
C1E N1E C5E 111.0(7) . .
C9E N1E C5E 105.0(7) . .
C2E C1E N1E 118.4(8) . .
C2E C1E H1E1 107.7 . .
N1E C1E H1E1 107.7 . .
C2E C1E H1E2 107.7 . .
N1E C1E H1E2 107.7 . .
H1E1 C1E H1E2 107.1 . .
C1E C2E C3E 107.9(9) . .
C1E C2E H2E1 110.1 . .
C3E C2E H2E1 110.1 . .
C1E C2E H2E2 110.1 . .
C3E C2E H2E2 110.1 . .
H2E1 C2E H2E2 108.4 . .
C4E C3E C2E 113.9(8) . .
C4E C3E H3E1 108.8 . .
C2E C3E H3E1 108.8 . .
C4E C3E H3E2 108.8 . .
C2E C3E H3E2 108.8 . .
H3E1 C3E H3E2 107.7 . .
C3E C4E H4E1 109.5 . .
C3E C4E H4E2 109.5 . .
H4E1 C4E H4E2 109.5 . .
C3E C4E H4E3 109.5 . .
H4E1 C4E H4E3 109.5 . .
H4E2 C4E H4E3 109.5 . .
C6E C5E N1E 114.4(8) . .
C6E C5E H5E1 108.7 . .
N1E C5E H5E1 108.7 . .
C6E C5E H5E2 108.7 . .
N1E C5E H5E2 108.7 . .
H5E1 C5E H5E2 107.6 . .
C5E C6E C7E 110.3(9) . .
C5E C6E H6E1 109.6 . .
C7E C6E H6E1 109.6 . .
C5E C6E H6E2 109.6 . .
C7E C6E H6E2 109.6 . .
H6E1 C6E H6E2 108.1 . .
C8E C7E C6E 110.4(9) . .
C8E C7E H7E1 109.6 . .
C6E C7E H7E1 109.6 . .
C8E C7E H7E2 109.6 . .
C6E C7E H7E2 109.6 . .
H7E1 C7E H7E2 108.1 . .
C7E C8E H8E1 109.5 . .
C7E C8E H8E2 109.5 . .
H8E1 C8E H8E2 109.5 . .
C7E C8E H8E3 109.5 . .
H8E1 C8E H8E3 109.5 . .
H8E2 C8E H8E3 109.5 . .
C10E C9E N1E 114.7(8) . .
C10E C9E H9E1 108.6 . .
N1E C9E H9E1 108.6 . .
C10E C9E H9E2 108.6 . .
N1E C9E H9E2 108.6 . .
H9E1 C9E H9E2 107.6 . .
C9E C10E C11E 109.2(9) . .
C9E C10E H10E 109.8 . .
C11E C10E H10E 109.8 . .
C9E C10E H10F 109.8 . .
C11E C10E H10F 109.8 . .
H10E C10E H10F 108.3 . .
C12E C11E C10E 110.5(10) . .
C12E C11E H11E 109.6 . .
C10E C11E H11E 109.6 . .
C12E C11E H11F 109.6 . .
C10E C11E H11F 109.6 . .
H11E C11E H11F 108.1 . .
C11E C12E H12G 109.5 . .
C11E C12E H12H 109.5 . .
H12G C12E H12H 109.5 . .
C11E C12E H12I 109.5 . .
H12G C12E H12I 109.5 . .
H12H C12E H12I 109.5 . .
N1E C13E C14E 117.5(8) . .
N1E C13E H13E 107.9 . .
C14E C13E H13E 107.9 . .
N1E C13E H13F 107.9 . .
C14E C13E H13F 107.9 . .
H13E C13E H13F 107.2 . .
C13E C14E C15E 110.0(9) . .
C13E C14E H14E 109.7 . .
C15E C14E H14E 109.7 . .
C13E C14E H14F 109.7 . .
C15E C14E H14F 109.7 . .
H14E C14E H14F 108.2 . .
C14E C15E C16E 114.2(9) . .
C14E C15E H15E 108.7 . .
C16E C15E H15E 108.7 . .
C14E C15E H15F 108.7 . .
C16E C15E H15F 108.7 . .
H15E C15E H15F 107.6 . .
C15E C16E H16G 109.5 . .
C15E C16E H16H 109.5 . .
H16G C16E H16H 109.5 . .
C15E C16E H16I 109.5 . .
H16G C16E H16I 109.5 . .
H16H C16E H16I 109.5 . .

loop_
_geom_bond_atom_site_label_1
_geom_bond_atom_site_label_2
_geom_bond_distance
_geom_bond_site_symmetry_2
Re1A S2A 2.400(2) .
Re1A S3A 2.402(2) .
Re1A S4A 2.405(2) .
Re1A S1A 2.415(2) .
Re1A Cl1A 2.443(2) .
Re1A Re3A 2.5935(8) 2_566
Re1A Re3A 2.6100(8) .
Re1A Re2A 2.6106(10) 2_566
Re1A Re2A 2.6161(9) .
Re2A S1A 2.393(2) .
Re2A S4A 2.396(2) 2_566
Re2A S2A 2.418(2) .
Re2A Cl2A 2.425(3) .
Re2A S3A 2.428(2) 2_566
Re2A Re3A 2.5970(12) 2_566
Re2A Re3A 2.6039(9) .
Re2A Re1A 2.6106(10) 2_566
Re3A Cl3A 2.4022(19) .
Re3A S2A 2.402(2) 2_566
Re3A S1A 2.414(2) .
Re3A S3A 2.419(2) 2_566
Re3A S4A 2.423(2) .
Re3A Re1A 2.5935(8) 2_566
Re3A Re2A 2.5970(12) 2_566
S2A Re3A 2.402(2) 2_566
S3A Re3A 2.419(2) 2_566
S3A Re2A 2.428(2) 2_566
S4A Re2A 2.396(2) 2_566
Re1B S3B 2.408(2) .
Re1B S4B 2.409(2) .
Re1B S1B 2.410(2) .
Re1B S2B 2.413(2) .
Re1B Cl1B 2.426(2) .
Re1B Re2B 2.6023(10) .
Re1B Re3B 2.6025(8) .
Re1B Re2B 2.6061(11) 2
Re1B Re3B 2.6071(8) 2
Re2B S1B 2.397(2) 2
Re2B S3B 2.398(2) .
Re2B S2B 2.414(2) 2
Re2B Cl2B 2.417(3) .
Re2B S4B 2.418(2) .
Re2B Re3B 2.6028(8) 2
Re2B Re1B 2.6061(11) 2
Re2B Re3B 2.6081(11) .
Re3B S1B 2.401(2) 2
Re3B S2B 2.403(2) .
Re3B Cl3B 2.420(2) .
Re3B S3B 2.422(2) 2
Re3B S4B 2.423(2) .
Re3B Re2B 2.6028(8) 2
Re3B Re1B 2.6071(8) 2
S1B Re2B 2.397(2) 2
S1B Re3B 2.401(2) 2
S2B Re2B 2.414(2) 2
S3B Re3B 2.422(2) 2
N1C C1C 1.498(11) .
N1C C13C 1.517(11) .
N1C C5C 1.534(11) .
N1C C9C 1.540(11) .
C1C C2C 1.544(12) .
C1C H1C1 0.9700 .
C1C H1C2 0.9700 .
C2C C3C 1.537(13) .
C2C H2C1 0.9700 .
C2C H2C2 0.9700 .
C3C C4C 1.528(14) .
C3C H3C1 0.9700 .
C3C H3C2 0.9700 .
C4C H4C1 0.9600 .
C4C H4C2 0.9600 .
C4C H4C3 0.9600 .
C5C C6C 1.523(12) .
C5C H5C1 0.9700 .
C5C H5C2 0.9700 .
C6C C7C 1.539(14) .
C6C H6C1 0.9700 .
C6C H6C2 0.9700 .
C7C C8C 1.514(14) .
C7C H7C1 0.9700 .
C7C H7C2 0.9700 .
C8C H8C1 0.9600 .
C8C H8C2 0.9600 .
C8C H8C3 0.9600 .
C9C C10C 1.510(12) .
C9C H9C1 0.9700 .
C9C H9C2 0.9700 .
C10C C11C 1.551(12) .
C10C H10A 0.9700 .
C10C H10B 0.9700 .
C11C C12C 1.521(13) .
C11C H11A 0.9700 .
C11C H11B 0.9700 .
C12C H12A 0.9600 .
C12C H12B 0.9600 .
C12C H12C 0.9600 .
C13C C14C 1.515(12) .
C13C H13A 0.9700 .
C13C H13B 0.9700 .
C14C C15C 1.535(12) .
C14C H14A 0.9700 .
C14C H14B 0.9700 .
C15C C16C 1.516(15) .
C15C H15A 0.9700 .
C15C H15B 0.9700 .
C16C H16A 0.9600 .
C16C H16B 0.9600 .
C16C H16C 0.9600 .
N1D C1D 1.512(10) .
N1D C9D 1.507(11) .
N1D C13D 1.516(11) .
N1D C5D 1.546(10) .
C1D C2D 1.523(12) .
C1D H1D1 0.9700 .
C1D H1D2 0.9700 .
C2D C3D 1.511(12) .
C2D H2D1 0.9700 .
C2D H2D2 0.9700 .
C3D C4D 1.525(13) .
C3D H3D1 0.9700 .
C3D H3D2 0.9700 .
C4D H4D1 0.9600 .
C4D H4D2 0.9600 .
C4D H4D3 0.9600 .
C5D C6D 1.495(13) .
C5D H5D1 0.9700 .
C5D H5D2 0.9700 .
C6D C7D 1.546(13) .
C6D H6D1 0.9700 .
C6D H6D2 0.9700 .
C7D C8D 1.501(15) .
C7D H7D1 0.9700 .
C7D H7D2 0.9700 .
C8D H8D1 0.9600 .
C8D H8D2 0.9600 .
C8D H8D3 0.9600 .
C9D C10D 1.534(14) .
C9D H9D1 0.9700 .
C9D H9D2 0.9700 .
C10D C11D 1.515(14) .
C10D H10C 0.9700 .
C10D H10D 0.9700 .
C11D C12D 1.529(16) .
C11D H11C 0.9700 .
C11D H11D 0.9700 .
C12D H12D 0.9600 .
C12D H12E 0.9600 .
C12D H12F 0.9600 .
C13D C14D 1.513(12) .
C13D H13C 0.9700 .
C13D H13D 0.9700 .
C14D C15D 1.527(13) .
C14D H14C 0.9700 .
C14D H14D 0.9700 .
C15D C16D 1.530(14) .
C15D H15C 0.9700 .
C15D H15D 0.9700 .
C16D H16D 0.9600 .
C16D H16E 0.9600 .
C16D H16F 0.9600 .
N1E C13E 1.508(11) .
N1E C1E 1.520(12) .
N1E C9E 1.551(12) .
N1E C5E 1.551(14) .
C1E C2E 1.501(12) .
C1E H1E1 0.9700 .
C1E H1E2 0.9700 .
C2E C3E 1.540(14) .
C2E H2E1 0.9700 .
C2E H2E2 0.9700 .
C3E C4E 1.506(12) .
C3E H3E1 0.9700 .
C3E H3E2 0.9700 .
C4E H4E1 0.9600 .
C4E H4E2 0.9600 .
C4E H4E3 0.9600 .
C5E C6E 1.523(13) .
C5E H5E1 0.9700 .
C5E H5E2 0.9700 .
C6E C7E 1.556(14) .
C6E H6E1 0.9700 .
C6E H6E2 0.9700 .
C7E C8E 1.523(16) .
C7E H7E1 0.9700 .
C7E H7E2 0.9700 .
C8E H8E1 0.9600 .
C8E H8E2 0.9600 .
C8E H8E3 0.9600 .
C9E C10E 1.535(16) .
C9E H9E1 0.9700 .
C9E H9E2 0.9700 .
C10E C11E 1.550(13) .
C10E H10E 0.9700 .
C10E H10F 0.9700 .
C11E C12E 1.545(18) .
C11E H11E 0.9700 .
C11E H11F 0.9700 .
C12E H12G 0.9600 .
C12E H12H 0.9600 .
C12E H12I 0.9600 .
C13E C14E 1.524(13) .
C13E H13E 0.9700 .
C13E H13F 0.9700 .
C14E C15E 1.520(13) .
C14E H14E 0.9700 .
C14E H14F 0.9700 .
C15E C16E 1.532(16) .
C15E H15E 0.9700 .
C15E H15F 0.9700 .
C16E H16G 0.9600 .
C16E H16H 0.9600 .
C16E H16I 0.9600 .
